data_7028038
loop_
_publ_author_name
'Bezougli, Izoldi K.'
'Bashall, Alan'
'McPartlin, Mary'
'Mingos, D. Michael P.'

_publ_section_title
;
 Insertion of CS2 into the Group 2 metal--alkoxide bonds of [{M(OR)2}n]
 (M&#x2005;=&#x2005;Mg, Ca, Sr or Ba; R&#x2005;=&#x2005;Et or
 Pri&#x200A;); crystal structures of [Ca(S2COPri)2(PriOH)3]&#x00B7;2PriOH
 and [{Ba(S2COEt)2}\\infty ]
;
_journal_issue 16
_journal_name_full 'Journal of the Chemical Society, Dalton Transactions'
_journal_page_first 2671
_journal_paper_doi 10.1039/a802681e
_journal_year 1998
_chemical_formula_sum 'C6 H10 Ba O2 S4'
_chemical_formula_weight 379.72
_chemical_name_systematic
; 
 ? 
;
_space_group_IT_number 14
_symmetry_cell_setting monoclinic
_symmetry_space_group_name_Hall '-P 2ybc'
_symmetry_space_group_name_H-M 'P 1 21/c 1'
_atom_sites_solution_hydrogens geom
_atom_sites_solution_primary direct
_atom_sites_solution_secondary difmap
_audit_creation_method SHELXL-97
_cell_angle_alpha 90.00
_cell_angle_beta 108.885(8)
_cell_angle_gamma 90.00
_cell_formula_units_Z 4
_cell_length_a 10.2864(11)
_cell_length_b 11.3404(14)
_cell_length_c 10.8724(14)
_cell_measurement_temperature 293(2)
_cell_volume 1200.0(3)
_computing_cell_refinement 'Siemens XSCAN'
_computing_data_collection 'Siemens XSCAN'
_computing_data_reduction 'Siemens XSCAN'
_computing_molecular_graphics 'Siemens SHELXTL'
_computing_publication_material 'Siemens SHELXTL'
_computing_structure_refinement 'SHELXL-97 (Sheldrick, 1997)'
_computing_structure_solution 'SHELXS-97 (Sheldrick, 1990)'
_diffrn_ambient_temperature 293(2)
_diffrn_measurement_device_type 'Siemens P4'
_diffrn_measurement_method '2\q/\w scans'
_diffrn_radiation_monochromator graphite
_diffrn_radiation_source 'fine-focus sealed tube'
_diffrn_radiation_type MoK\a
_diffrn_radiation_wavelength 0.71073
_diffrn_reflns_av_R_equivalents 0.0237
_diffrn_reflns_av_sigmaI/netI 0.0222
_diffrn_reflns_limit_h_max 12
_diffrn_reflns_limit_h_min -1
_diffrn_reflns_limit_k_max 1
_diffrn_reflns_limit_k_min -13
_diffrn_reflns_limit_l_max 12
_diffrn_reflns_limit_l_min -12
_diffrn_reflns_number 2766
_diffrn_reflns_theta_max 24.99
_diffrn_reflns_theta_min 2.09
_diffrn_standards_decay_% 0
_diffrn_standards_interval_count 97
_diffrn_standards_number 3
_exptl_absorpt_coefficient_mu 3.973
_exptl_absorpt_correction_T_max 0.861
_exptl_absorpt_correction_T_min 0.500
_exptl_absorpt_correction_type empirical
_exptl_crystal_colour colourless
_exptl_crystal_density_diffrn 2.102
_exptl_crystal_density_method 'not measured'
_exptl_crystal_F_000 728
_exptl_crystal_size_max 0.28mm
_exptl_crystal_size_mid 0.28mm
_exptl_crystal_size_min 0.12mm
_refine_diff_density_max 0.500
_refine_diff_density_min -0.539
_refine_diff_density_rms 0.101
_refine_ls_extinction_method none
_refine_ls_goodness_of_fit_ref 1.057
_refine_ls_hydrogen_treatment mixed
_refine_ls_matrix_type full
_refine_ls_number_parameters 118
_refine_ls_number_reflns 2115
_refine_ls_number_restraints 0
_refine_ls_restrained_S_all 1.057
_refine_ls_R_factor_all 0.0257
_refine_ls_R_factor_gt 0.0217
_refine_ls_shift/su_max 0.058
_refine_ls_shift/su_mean 0.004
_refine_ls_structure_factor_coef Fsqd
_refine_ls_weighting_details 'calc w=1/[\s^2^(Fo^2^)+(0.0311P)^2^+0.3023P] where P=(Fo^2^+2Fc^2^)/3'
_refine_ls_weighting_scheme calc
_refine_ls_wR_factor_gt 0.0512
_refine_ls_wR_factor_ref 0.0534
_reflns_number_gt 1882
_reflns_number_total 2115
_reflns_threshold_expression >2sigma(I)
_cod_data_source_file e802681sup1.cif
_cod_data_source_block sz288
_cod_depositor_comments
;
The following automatic conversions were performed:

'_symmetry_cell_setting' value 'Monoclinic' changed to 'monoclinic'
according to /home/saulius/struct/CIF-dictionaries/cif_core.dic
dictionary named 'cif_core.dic' version 2.4.2 from 2011-04-26.

Automatic conversion script
Id: cif_fix_values 1891 2012-01-12 08:04:46Z andrius 

2018-12-26
Z value and formula fixed to values more according to usual
chemical conventions.                 miguel
;
_cod_original_formula_sum 'C12 H20 Ba2 O4 S8'
_cod_original_formula_weight 759.44
_cod_original_formula_units_Z 2
_cod_original_cell_volume 1200.0(2)
_cod_original_sg_symbol_H-M P2(1)/c
_cod_database_code 7028038

loop_
_symmetry_equiv_pos_as_xyz
'x, y, z'
'-x, y+1/2, -z+1/2'
'-x, -y, -z'
'x, -y-1/2, z-1/2'

loop_
_atom_site_label
_atom_site_type_symbol
_atom_site_fract_x
_atom_site_fract_y
_atom_site_fract_z
_atom_site_U_iso_or_equiv
_atom_site_adp_type
_atom_site_occupancy
_atom_site_symmetry_multiplicity
_atom_site_calc_flag
_atom_site_refinement_flags
Ba1 Ba 0.38332(2) 0.354767(16) 0.116936(17) 0.01910(8) Uani 1 1 d .
S11 S 0.31202(9) 0.16560(8) -0.11489(8) 0.0247(2) Uani 1 1 d .
S12 S 0.09665(9) 0.23548(9) -0.36175(8) 0.0324(2) Uani 1 1 d .
O14 O 0.1566(2) 0.3449(2) -0.1346(2) 0.0244(5) Uani 1 1 d .
C13 C 0.1822(3) 0.2547(3) -0.2046(3) 0.0215(7) Uani 1 1 d .
C15 C 0.0431(4) 0.4267(3) -0.1946(3) 0.0292(8) Uani 1 1 d .
H15A H 0.0345 0.4378 -0.2853 0.035 Uiso 1 1 calc R
H15B H 0.0633 0.5027 -0.1516 0.035 Uiso 1 1 calc R
C16 C -0.0906(4) 0.3808(4) -0.1848(4) 0.0370(9) Uani 1 1 d .
H16A H -0.1627 0.4359 -0.2247 0.055 Uiso 1 1 calc R
H16B H -0.0827 0.3710 -0.0949 0.055 Uiso 1 1 calc R
H16C H -0.1115 0.3062 -0.2285 0.055 Uiso 1 1 calc R
S21 S 0.50805(10) 0.10329(7) 0.24112(8) 0.0301(2) Uani 1 1 d .
S22 S 0.66147(9) 0.11323(8) 0.52609(8) 0.02332(19) Uani 1 1 d .
O24 O 0.6238(3) 0.2882(2) 0.3553(2) 0.0280(6) Uani 1 1 d .
C23 C 0.6010(3) 0.1757(3) 0.3772(3) 0.0208(7) Uani 1 1 d .
C25 C 0.7020(5) 0.3665(4) 0.4601(4) 0.0425(11) Uani 1 1 d .
H25A H 0.7504 0.3206 0.5364 0.051 Uiso 1 1 calc R
H25B H 0.6402 0.4203 0.4830 0.051 Uiso 1 1 calc R
C26 C 0.8015(4) 0.4339(4) 0.4150(4) 0.0391(9) Uani 1 1 d .
H26A H 0.8535 0.4857 0.4830 0.059 Uiso 1 1 calc R
H26B H 0.7527 0.4795 0.3398 0.059 Uiso 1 1 calc R
H26C H 0.8626 0.3802 0.3930 0.059 Uiso 1 1 calc R

loop_
_atom_site_aniso_label
_atom_site_aniso_U_11
_atom_site_aniso_U_22
_atom_site_aniso_U_33
_atom_site_aniso_U_23
_atom_site_aniso_U_13
_atom_site_aniso_U_12
Ba1 0.02028(13) 0.01786(12) 0.01917(12) -0.00013(7) 0.00640(8) -0.00127(8)
S11 0.0270(5) 0.0258(4) 0.0201(4) 0.0007(3) 0.0062(3) 0.0047(4)
S12 0.0250(5) 0.0470(6) 0.0210(4) -0.0066(4) 0.0018(4) 0.0072(4)
O14 0.0194(12) 0.0270(13) 0.0258(12) -0.0040(10) 0.0060(10) 0.0052(10)
C13 0.0163(17) 0.0271(18) 0.0223(16) -0.0034(13) 0.0079(13) -0.0053(14)
C15 0.0217(18) 0.0290(19) 0.0350(19) -0.0016(16) 0.0068(16) 0.0053(16)
C16 0.023(2) 0.052(2) 0.036(2) 0.0074(19) 0.0096(16) 0.0067(19)
S21 0.0329(5) 0.0196(4) 0.0268(4) -0.0014(4) -0.0057(4) 0.0001(4)
S22 0.0233(4) 0.0247(4) 0.0211(4) 0.0026(3) 0.0059(3) 0.0023(4)
O24 0.0340(15) 0.0250(13) 0.0215(11) 0.0003(10) 0.0040(11) -0.0080(12)
C23 0.0144(17) 0.0229(17) 0.0257(17) -0.0014(13) 0.0072(14) 0.0011(14)
C25 0.062(3) 0.034(2) 0.0241(19) -0.0083(16) 0.0035(19) -0.026(2)
C26 0.024(2) 0.031(2) 0.056(2) -0.0044(19) 0.0044(18) -0.0041(18)

loop_
_atom_type_symbol
_atom_type_description
_atom_type_scat_dispersion_real
_atom_type_scat_dispersion_imag
_atom_type_scat_source
C C 0.0033 0.0016 'International Tables Vol C Tables 4.2.6.8 and 6.1.1.4'
H H 0.0000 0.0000 'International Tables Vol C Tables 4.2.6.8 and 6.1.1.4'
O O 0.0106 0.0060 'International Tables Vol C Tables 4.2.6.8 and 6.1.1.4'
S S 0.1246 0.1234 'International Tables Vol C Tables 4.2.6.8 and 6.1.1.4'
Ba Ba -0.3244 2.2819 'International Tables Vol C Tables 4.2.6.8 and 6.1.1.4'

loop_
_geom_angle_atom_site_label_1
_geom_angle_atom_site_label_2
_geom_angle_atom_site_label_3
_geom_angle
_geom_angle_site_symmetry_1
_geom_angle_site_symmetry_3
O14 Ba1 O24 162.88(6) . .
O14 Ba1 S12 65.59(5) . 4_566
O24 Ba1 S12 111.92(5) . 4_566
O14 Ba1 S11 48.63(5) . .
O24 Ba1 S11 114.79(5) . .
S12 Ba1 S11 82.03(2) 4_566 .
O14 Ba1 S21 121.33(5) . 2_655
O24 Ba1 S21 75.50(5) . 2_655
S12 Ba1 S21 115.37(3) 4_566 2_655
S11 Ba1 S21 155.97(2) . 2_655
O14 Ba1 S11 119.20(5) . 4_566
O24 Ba1 S11 64.78(5) . 4_566
S12 Ba1 S11 55.19(2) 4_566 4_566
S11 Ba1 S11 126.803(19) . 4_566
S21 Ba1 S11 77.08(2) 2_655 4_566
O14 Ba1 S21 116.00(5) . .
O24 Ba1 S21 47.39(5) . .
S12 Ba1 S21 86.45(3) 4_566 .
S11 Ba1 S21 72.40(2) . .
S21 Ba1 S21 122.658(10) 2_655 .
S11 Ba1 S21 74.71(2) 4_566 .
O14 Ba1 S22 69.45(5) . 2_655
O24 Ba1 S22 125.19(5) . 2_655
S12 Ba1 S22 109.20(2) 4_566 2_655
S11 Ba1 S22 105.29(2) . 2_655
S21 Ba1 S22 54.64(2) 2_655 2_655
S11 Ba1 S22 116.93(2) 4_566 2_655
S21 Ba1 S22 163.91(3) . 2_655
O14 Ba1 S22 103.00(5) . 4_565
O24 Ba1 S22 74.94(5) . 4_565
S12 Ba1 S22 162.80(2) 4_566 4_565
S11 Ba1 S22 80.79(2) . 4_565
S21 Ba1 S22 81.34(2) 2_655 4_565
S11 Ba1 S22 137.80(2) 4_566 4_565
S21 Ba1 S22 87.55(3) . 4_565
S22 Ba1 S22 76.39(2) 2_655 4_565
C13 S11 Ba1 89.45(11) . .
C13 S11 Ba1 83.74(10) . 4_565
Ba1 S11 Ba1 133.98(3) . 4_565
C13 S12 Ba1 85.57(12) . 4_565
C13 O14 C15 120.0(3) . .
C13 O14 Ba1 108.03(19) . .
C15 O14 Ba1 131.32(19) . .
O14 C13 S12 122.9(3) . .
O14 C13 S11 112.7(2) . .
S12 C13 S11 124.4(2) . .
O14 C15 C16 111.3(3) . .
C23 S21 Ba1 89.73(12) . 2_645
C23 S21 Ba1 88.44(12) . .
Ba1 S21 Ba1 174.79(4) 2_645 .
C23 S22 Ba1 88.20(12) . 2_645
C23 S22 Ba1 98.82(11) . 4_566
Ba1 S22 Ba1 103.61(2) 2_645 4_566
C23 O24 C25 121.8(3) . .
C23 O24 Ba1 104.37(19) . .
C25 O24 Ba1 127.1(2) . .
O24 C23 S22 122.7(2) . .
O24 C23 S21 113.0(2) . .
S22 C23 S21 124.3(2) . .
O24 C25 C26 108.7(3) . .

loop_
_geom_bond_atom_site_label_1
_geom_bond_atom_site_label_2
_geom_bond_distance
_geom_bond_site_symmetry_2
Ba1 O14 2.967(2) .
Ba1 O24 3.042(2) .
Ba1 S12 3.1997(10) 4_566
Ba1 S11 3.2088(9) .
Ba1 S21 3.2338(9) 2_655
Ba1 S11 3.2368(9) 4_566
Ba1 S21 3.2374(9) .
Ba1 S22 3.2799(9) 2_655
Ba1 S22 3.3351(9) 4_565
S11 C13 1.707(3) .
S11 Ba1 3.2368(9) 4_565
S12 C13 1.664(3) .
S12 Ba1 3.1997(10) 4_565
O14 C13 1.350(4) .
O14 C15 1.468(4) .
C15 C16 1.506(5) .
S21 C23 1.692(3) .
S21 Ba1 3.2338(9) 2_645
S22 C23 1.690(3) .
S22 Ba1 3.2799(9) 2_645
S22 Ba1 3.3351(9) 4_566
O24 C23 1.333(4) .
O24 C25 1.463(4) .
C25 C26 1.482(6) .
